data_7103341
loop_
_publ_author_name
'Zhang, Rui-Bo'
'Zhang, Jian'
'Li, Zhao-Ji'
'Qin, Ye-Yan'
'Cheng, Jian-Kai'
'Yao, Yuan-Gen'

_publ_section_title
;
 Controlled generation of acentric and homochiral coordination
 compounds from a versatile asymmetric ligand
 4-(1H-1,2,4-triazol-3-yl)-4H-1,2,4-triazole.
;
_journal_issue 35
_journal_name_full 'Chemical communications (Cambridge, England)'
_journal_page_first 4159
_journal_page_last 4161
_journal_paper_doi 10.1039/b807320a
_journal_year 2008
_chemical_formula_sum 'C4 H6 Br2 Cd N6 O'
_chemical_formula_weight 426.37
_chemical_name_systematic
;
?
;
_space_group_IT_number 24
_symmetry_cell_setting orthorhombic
_symmetry_space_group_name_Hall 'I 2b 2c'
_symmetry_space_group_name_H-M 'I 21 21 21'
_atom_sites_solution_hydrogens geom
_atom_sites_solution_primary direct
_atom_sites_solution_secondary difmap
_audit_creation_method SHELXL-97
_cell_angle_alpha 90.00
_cell_angle_beta 90.00
_cell_angle_gamma 90.00
_cell_formula_units_Z 4
_cell_length_a 7.512(3)
_cell_length_b 19.532(8)
_cell_length_c 7.143(3)
_cell_measurement_reflns_used 1559
_cell_measurement_temperature 293.1500
_cell_measurement_theta_max 27.4025
_cell_measurement_theta_min 3.0360
_cell_volume 1048.1(7)
_computing_cell_refinement SAINT
_computing_data_collection SMART
_computing_data_reduction SAINT
_computing_structure_refinement 'SHELXL-97 (Sheldrick, 1997)'
_computing_structure_solution 'SHELXS-97 (Sheldrick, 1990)'
_diffrn_ambient_temperature 293.1500
_diffrn_detector_area_resol_mean 14.6306
_diffrn_measured_fraction_theta_full 0.994
_diffrn_measured_fraction_theta_max 0.994
_diffrn_measurement_device_type 'SMART CCD'
_diffrn_measurement_method dtprofit.ref
_diffrn_radiation_monochromator graphite
_diffrn_radiation_source 'fine-focus sealed tube'
_diffrn_radiation_type MoK\a
_diffrn_radiation_wavelength 0.71073
_diffrn_reflns_av_R_equivalents 0.0282
_diffrn_reflns_av_sigmaI/netI 0.0319
_diffrn_reflns_limit_h_max 9
_diffrn_reflns_limit_h_min -9
_diffrn_reflns_limit_k_max 25
_diffrn_reflns_limit_k_min -24
_diffrn_reflns_limit_l_max 7
_diffrn_reflns_limit_l_min -9
_diffrn_reflns_number 712
_diffrn_reflns_theta_full 27.44
_diffrn_reflns_theta_max 27.44
_diffrn_reflns_theta_min 2.91
_diffrn_standards_decay_% 0
_diffrn_standards_interval_count 0
_diffrn_standards_interval_time .
_diffrn_standards_number 0
_exptl_absorpt_coefficient_mu 9.686
_exptl_absorpt_correction_T_max 0.380
_exptl_absorpt_correction_T_min 0.166
_exptl_absorpt_correction_type multi-scan
_exptl_absorpt_process_details SADABS
_exptl_crystal_colour colorless
_exptl_crystal_density_diffrn 2.702
_exptl_crystal_density_method 'not measured'
_exptl_crystal_description Prism
_exptl_crystal_F_000 792
_exptl_crystal_size_max 0.2000
_exptl_crystal_size_mid 0.2000
_exptl_crystal_size_min 0.1000
_refine_diff_density_max 0.614
_refine_diff_density_min -0.625
_refine_diff_density_rms 0.105
_refine_ls_abs_structure_details 'Flack H D (1983), Acta Cryst. A39, 876-881'
_refine_ls_abs_structure_Flack -0.014(17)
_refine_ls_extinction_method none
_refine_ls_goodness_of_fit_ref 0.920
_refine_ls_hydrogen_treatment constr
_refine_ls_matrix_type full
_refine_ls_number_parameters 74
_refine_ls_number_reflns 1202
_refine_ls_number_restraints 2
_refine_ls_restrained_S_all 0.919
_refine_ls_R_factor_all 0.0205
_refine_ls_R_factor_gt 0.0182
_refine_ls_shift/su_max 0.000
_refine_ls_shift/su_mean 0.000
_refine_ls_structure_factor_coef Fsqd
_refine_ls_weighting_details 'calc w=1/[\s^2^(Fo^2^)+(0.0174P)^2^+0.0000P] where P=(Fo^2^+2Fc^2^)/3'
_refine_ls_weighting_scheme calc
_refine_ls_wR_factor_gt 0.0380
_refine_ls_wR_factor_ref 0.0385
_reflns_number_gt 1089
_reflns_number_total 1202
_reflns_threshold_expression >2sigma(I)
_cod_data_source_file b807320a.txt
_cod_data_source_block b
_cod_depositor_comments
;
The following automatic conversions were performed:
'_symmetry_cell_setting' value 'Orthorhombic' changed to 'orthorhombic'
according to '/home/saulius/struct/CIF-dictionaries/cif_core.dic'
dictionary named 'cif_core.dic' version 2.4.1 from
2010-06-29.

'_exptl_absorpt_correction_type' value 'Multi-scan' changed
to 'multi-scan' according to
'/home/saulius/struct/CIF-dictionaries/cif_core.dic' dictionary named
'cif_core.dic' version 2.4.1 from 2010-06-29.

Automatic conversion script
Id: cif_fix_enum 1527 2010-12-29 10:47:43Z saulius 
;
_cod_original_sg_symbol_H-M I212121
_cod_database_code 7103341

loop_
_symmetry_equiv_pos_as_xyz
'x, y, z'
'-x, -y+1/2, z'
'x, -y, -z+1/2'
'-x, y+1/2, -z+1/2'
'x+1/2, y+1/2, z+1/2'
'-x+1/2, -y+1, z+1/2'
'x+1/2, -y+1/2, -z+1'
'-x+1/2, y+1, -z+1'

loop_
_atom_site_label
_atom_site_type_symbol
_atom_site_fract_x
_atom_site_fract_y
_atom_site_fract_z
_atom_site_U_iso_or_equiv
_atom_site_adp_type
_atom_site_occupancy
_atom_site_symmetry_multiplicity
_atom_site_calc_flag
_atom_site_refinement_flags
_atom_site_disorder_assembly
_atom_site_disorder_group
Cd1 Cd 0.26266(5) 0.5000 0.2500 0.02388(9) Uani 1 2 d S . .
Br1 Br 0.49926(5) 0.452420(15) -0.00826(5) 0.03031(9) Uani 1 1 d . . .
N2 N 0.2670(6) 0.39401(12) 0.4054(4) 0.0263(7) Uani 1 1 d . . .
N3 N 0.3090(5) 0.18137(15) 0.6451(5) 0.0431(10) Uani 1 1 d . . .
N1 N 0.2500 0.28850(16) 0.5000 0.0266(8) Uani 1 2 d S . .
C2 C 0.2500 0.2163(2) 0.5000 0.0280(10) Uani 1 2 d S . .
C1 C 0.2755(6) 0.33043(16) 0.3512(4) 0.0302(9) Uani 1 1 d . . .
H1A H 0.2959 0.3160 0.2290 0.036 Uiso 1 1 calc R . .
O1 O 0.5000 0.2500 0.0062(7) 0.0731(13) Uani 1 2 d SD . .
H1W H 0.584 0.285 -0.065 0.15 Uiso 1 1 calc R . .
N5 N 0.2837(7) 0.11707(17) 0.5851(6) 0.0437(15) Uani 0.47(5) 1 d P . .
C5 C 0.2837(7) 0.11707(17) 0.5851(6) 0.0437(15) Uani 0.53(5) 1 d PD . .
H2 H 0.311 0.083 0.655 0.052 Uiso 1 1 calc R . .

loop_
_atom_site_aniso_label
_atom_site_aniso_U_11
_atom_site_aniso_U_22
_atom_site_aniso_U_33
_atom_site_aniso_U_23
_atom_site_aniso_U_13
_atom_site_aniso_U_12
Cd1 0.03708(17) 0.01783(13) 0.01672(16) 0.00259(13) 0.000 0.000
Br1 0.03037(16) 0.03590(17) 0.02465(18) 0.00003(18) 0.0011(3) 0.00767(14)
N2 0.0460(19) 0.0169(12) 0.0161(13) 0.0015(9) 0.0013(17) 0.0007(16)
N3 0.069(3) 0.0179(15) 0.042(2) 0.0044(14) -0.0165(18) 0.0030(15)
N1 0.044(2) 0.0111(15) 0.025(2) 0.000 0.001(3) 0.000
C2 0.034(2) 0.0158(19) 0.034(3) 0.000 -0.004(4) 0.000
C1 0.049(3) 0.0213(15) 0.0199(17) -0.0035(12) 0.0006(19) -0.0035(19)
O1 0.104(4) 0.060(3) 0.055(3) 0.000 0.000 -0.012(3)
N5 0.062(4) 0.0153(16) 0.054(2) 0.0081(14) -0.008(2) 0.0034(18)
C5 0.062(4) 0.0153(16) 0.054(2) 0.0081(14) -0.008(2) 0.0034(18)

loop_
_atom_type_symbol
_atom_type_description
_atom_type_scat_dispersion_real
_atom_type_scat_dispersion_imag
_atom_type_scat_source
C C 0.0033 0.0016 'International Tables Vol C Tables 4.2.6.8 and 6.1.1.4'
H H 0.0000 0.0000 'International Tables Vol C Tables 4.2.6.8 and 6.1.1.4'
Br Br -0.2901 2.4595 'International Tables Vol C Tables 4.2.6.8 and 6.1.1.4'
Cd Cd -0.8075 1.2024 'International Tables Vol C Tables 4.2.6.8 and 6.1.1.4'
N N 0.0061 0.0033 'International Tables Vol C Tables 4.2.6.8 and 6.1.1.4'
O O 0.0106 0.0060 'International Tables Vol C Tables 4.2.6.8 and 6.1.1.4'

loop_
_geom_angle_atom_site_label_1
_geom_angle_atom_site_label_2
_geom_angle_atom_site_label_3
_geom_angle
_geom_angle_site_symmetry_1
_geom_angle_site_symmetry_3
_geom_angle_publ_flag
N2 Cd1 N2 178.4(2) . 3_565 ?
N2 Cd1 Br1 88.36(9) . 3_565 ?
N2 Cd1 Br1 90.59(8) 3_565 3_565 ?
N2 Cd1 Br1 90.59(8) . . ?
N2 Cd1 Br1 88.36(9) 3_565 . ?
Br1 Cd1 Br1 98.58(3) 3_565 . ?
N2 Cd1 Br1 90.51(9) . 8_544 ?
N2 Cd1 Br1 90.63(9) 3_565 8_544 ?
Br1 Cd1 Br1 175.469(13) 3_565 8_544 ?
Br1 Cd1 Br1 85.82(3) . 8_544 ?
N2 Cd1 Br1 90.63(9) . 6 ?
N2 Cd1 Br1 90.51(9) 3_565 6 ?
Br1 Cd1 Br1 85.82(3) 3_565 6 ?
Br1 Cd1 Br1 175.469(13) . 6 ?
Br1 Cd1 Br1 89.81(3) 8_544 6 ?
Cd1 Br1 Cd1 81.07(3) . 6_554 ?
C1 N2 N2 107.55(19) . 8_545 ?
C1 N2 Cd1 134.4(2) . . ?
N2 N2 Cd1 117.50(8) 8_545 . ?
C2 N3 N5 100.7(3) . . ?
C1 N1 C1 105.7(3) . 8_545 ?
C1 N1 C2 127.17(17) . . ?
C1 N1 C2 127.17(17) 8_545 . ?
N3 C2 N3 117.6(4) 8_545 . ?
N3 C2 N1 121.2(2) 8_545 . ?
N3 C2 N1 121.2(2) . . ?
N2 C1 N1 109.6(3) . . ?
N2 C1 H1A 125.2 . . ?
N1 C1 H1A 125.2 . . ?
C5 N5 N5 0.0(5) 8_545 8_545 ?
C5 N5 N3 110.5(2) 8_545 . ?
N5 N5 N3 110.5(2) 8_545 . ?
C5 N5 H2 129(3) 8_545 . ?
N5 N5 H2 129(3) 8_545 . ?
N3 N5 H2 120(3) . . ?

loop_
_geom_bond_atom_site_label_1
_geom_bond_atom_site_label_2
_geom_bond_distance
_geom_bond_site_symmetry_2
_geom_bond_publ_flag
Cd1 N2 2.349(3) . ?
Cd1 N2 2.349(3) 3_565 ?
Cd1 Br1 2.7250(8) 3_565 ?
Cd1 Br1 2.7250(8) . ?
Cd1 Br1 2.7779(9) 8_544 ?
Cd1 Br1 2.7779(9) 6 ?
Br1 Cd1 2.7779(8) 6_554 ?
N2 C1 1.303(4) . ?
N2 N2 1.375(5) 8_545 ?
N3 C2 1.318(4) . ?
N3 N5 1.341(5) . ?
N1 C1 1.356(4) . ?
N1 C1 1.356(4) 8_545 ?
N1 C2 1.410(5) . ?
C2 N3 1.318(4) 8_545 ?
C1 H1A 0.9300 . ?
O1 H1W 1.06 . ?
N5 C5 1.316(8) 8_545 ?
N5 N5 1.316(8) 8_545 ?
N5 H2 0.86(5) . ?

loop_
_geom_hbond_atom_site_label_D
_geom_hbond_atom_site_label_H
_geom_hbond_atom_site_label_A
_geom_hbond_distance_DH
_geom_hbond_distance_HA
_geom_hbond_distance_DA
_geom_hbond_angle_DHA
_geom_hbond_site_symmetry_A
O1 H1W N3 1.06 2.32 3.242(6) 145(5) 2_654
N5 H2 Br1 0.86(5) 2.88 3.597(4) 142(4) 2_656
N5 H2 Br1 0.86(5) 3.10 3.647(4) 123(3) 4_645
